data_2019353
loop_
_publ_author_name
'Schmidt, O.'
'Gorfman, S.'
'Bohat\'y, L.'
'Neumann, E.'
'Engelen, B.'
'Pietsch, U.'

_publ_section_title
;
 Investigations of the bond-selective response in a piezoelectric
 Li2SO4&#x00B7;H2O crystal to an applied external electric field
;
_journal_coeditor_code SH5086
_journal_issue 4
_journal_name_full 'Acta Crystallographica Section A Foundations of Crystallography'
_journal_page_first 267
_journal_page_last 275
_journal_paper_doi 10.1107/S0108767309015566
_journal_volume 65
_journal_year 2009
_chemical_formula_sum 'H2 Li2 O5 S'
_chemical_formula_weight 127.96
_chemical_name_systematic 'Lithium sulfate monohydrate'
_space_group_IT_number 4
_symmetry_cell_setting monoclinic
_symmetry_Int_Tables_number 4
_symmetry_space_group_name_Hall 'P 2yb'
_symmetry_space_group_name_H-M 'P 1 21 1'
_cell_angle_alpha 90.00
_cell_angle_beta 107.191(2)
_cell_angle_gamma 90.00
_cell_formula_units_Z 2
_cell_length_a 5.4484(2)
_cell_length_b 4.8339(2)
_cell_length_c 8.1407(2)
_cell_measurement_reflns_used 25
_cell_measurement_temperature 90(5)
_cell_measurement_theta_max 26
_cell_measurement_theta_min 18
_cell_volume 204.823(13)
_computing_cell_refinement 'Enraf Nonius CAD-4'
_computing_data_collection 'Enraf Nonius CAD-4'
_computing_data_reduction JANA2000
_computing_molecular_graphics MOLLYN
_computing_structure_refinement MOLLYN
_diffrn_ambient_temperature 90(5)
_diffrn_measurement_device_type 'Enraf Nonius CAD-4'
_diffrn_measurement_method 'profile data from \w/2\q scans'
_diffrn_radiation_monochromator graphite
_diffrn_radiation_source 'fine-focus sealed tube'
_diffrn_radiation_type MoK\a
_diffrn_radiation_wavelength 0.71073
_diffrn_reflns_av_R_equivalents 0.028
_diffrn_reflns_av_unetI/netI 0.009
_diffrn_reflns_limit_h_max 12
_diffrn_reflns_limit_h_min -12
_diffrn_reflns_limit_k_max 11
_diffrn_reflns_limit_k_min -11
_diffrn_reflns_limit_l_max 19
_diffrn_reflns_limit_l_min -19
_diffrn_reflns_number 7853
_diffrn_reflns_theta_max 58.52
_diffrn_reflns_theta_min 4.00
_diffrn_standards_decay_% 2.95
_exptl_absorpt_coefficient_mu 0.68
_exptl_absorpt_correction_T_max 0.9014
_exptl_absorpt_correction_T_min 0.9014
_exptl_absorpt_correction_type sphere
_exptl_absorpt_process_details
;Spherical absorption correction with JANA2000,
V. Petricek and M. Dusek, (Institute of Physics, Praha, Czech Republic, 2000), 
The crystallographic computing system JANA2000 
;
_exptl_crystal_colour colorless
_exptl_crystal_density_method 'not measured'
_exptl_crystal_description sphere
_exptl_crystal_F_000 128
_exptl_crystal_size_max 0.24
_exptl_crystal_size_mid 0.24
_exptl_crystal_size_min 0.24
_exptl_crystal_size_rad 0.12
_refine_ls_abs_structure_details 'Karppinen et al., 1986, J. Phys. Chem. 85, 5521-5227'
_refine_ls_extinction_method 'B-C type 1 Lorentzian isotropic'
_refine_ls_goodness_of_fit_ref 5.18
_refine_ls_hydrogen_treatment refxyz
_refine_ls_number_parameters 127
_refine_ls_number_reflns 3865
_refine_ls_number_restraints 1
_refine_ls_R_factor_all 0.0189
_refine_ls_R_factor_gt 0.0143
_refine_ls_structure_factor_coef F
_refine_ls_weighting_scheme sigma
_refine_ls_wR_factor_all 0.0246
_refine_ls_wR_factor_ref 0.0179
_reflns_number_gt 3865
_reflns_number_total 3930
_reflns_threshold_expression >3sigma(I)
_cod_data_source_file sh5086sup1.cif
_cod_data_source_block Li2SO4H2O
_cod_depositor_comments
;
 Marking atoms 'DUM1', 'DUM2', 'DUM3', 'DUM4', 'DUM5', 'DUM6', 'DUM7', 'DUM8',
 'DUM9', 'DUM10' and 'DUM11' as dummy atoms.

 Antanas Vaitkus,
 2017-02-19

 Changing the values of the _atom_site_type_symbol data item
 to match the values of the _atom_site_aniso_type_symbol data item.

 Antanas Vaitkus,
 2017-02-19

 Adding the _atom_site_type_symbol data item.

 Antanas Vaitkus,
 2017-02-19
;
_cod_original_cell_volume 204.8233
_cod_original_formula_sum 'H2 Li2 O5 S1'
_cod_database_code 2019353

loop_
_symmetry_equiv_pos_as_xyz
x,y,z
-x,1/2+y,-z

loop_
_atom_local_axes_atom_label
_atom_local_axes_atom0
_atom_local_axes_ax1
_atom_local_axes_atom1
_atom_local_axes_atom2
_atom_local_axes_ax2
Li(1) DUM1 Z Li(1) DUM2 Y
Li(2) DUM3 Z Li(2) DUM4 Y
S DUM5 Z S DUM6 Y
O(1) DUM7 Z O(1) O(2) Y
O(2) DUM8 Z O(2) S Y
O(3) DUM9 Z O(3) S Y
O(4) DUM10 Z O(4) S Y
O(5) DUM11 Z O(5) Li(2) Y
H(1) O(5) Z H(1) H(2) Y
H(2) O(5) Z H(2) H(1) Y

loop_
_atom_rho_multipole_atom_label
_atom_rho_multipole_coeff_Pv
_atom_rho_multipole_coeff_P00
_atom_rho_multipole_coeff_P11
_atom_rho_multipole_coeff_P1-1
_atom_rho_multipole_coeff_P10
_atom_rho_multipole_coeff_P20
_atom_rho_multipole_coeff_P21
_atom_rho_multipole_coeff_P2-1
_atom_rho_multipole_coeff_P22
_atom_rho_multipole_coeff_P2-2
_atom_rho_multipole_coeff_P30
_atom_rho_multipole_coeff_P31
_atom_rho_multipole_coeff_P3-1
_atom_rho_multipole_coeff_P32
_atom_rho_multipole_coeff_P3-2
_atom_rho_multipole_coeff_P33
_atom_rho_multipole_coeff_P3-3
_atom_rho_multipole_coeff_P40
_atom_rho_multipole_coeff_P41
_atom_rho_multipole_coeff_P4-1
_atom_rho_multipole_coeff_P42
_atom_rho_multipole_coeff_P4-2
_atom_rho_multipole_coeff_P43
_atom_rho_multipole_coeff_P4-3
_atom_rho_multipole_coeff_P44
_atom_rho_multipole_coeff_P4-4
_atom_rho_multipole_configuration
_atom_rho_multipole_core_source
_atom_rho_multipole_kappa
_atom_rho_multipole_kappa_prime0
_atom_rho_multipole_kappa_prime1
_atom_rho_multipole_kappa_prime2
_atom_rho_multipole_kappa_prime3
_atom_rho_multipole_kappa_prime4
_atom_rho_multipole_radial_slater_n0
_atom_rho_multipole_radial_slater_zeta0
_atom_rho_multipole_radial_slater_n1
_atom_rho_multipole_radial_slater_zeta1
_atom_rho_multipole_radial_slater_n2
_atom_rho_multipole_radial_slater_zeta2
_atom_rho_multipole_radial_slater_n3
_atom_rho_multipole_radial_slater_zeta3
_atom_rho_multipole_radial_slater_n4
_atom_rho_multipole_radial_slater_zeta4
_atom_rho_multipole_valence_source
Li(1) 1.1(1) 0.000 0.000 0.000 0.000 0.000 0.000 0.000 0.000 0.000 0.000 0.000 0.000 0.000 -0.11(8) 0.000 0.000 -0.10(8) 0.000 0.000 0.000 0.000 0.000 0.000 -0.07(7) 0.000 '1s^2^, 2s^1^'
; Clementi, E. & Roetti, C. (1974). At. Data Nucl. Data
  Tables, 14, 177-478.
;
0.81(9) 1.00 1.00 1.00 1.00 1.00 2 1.279 2 1.279 2 1.279 3 1.279 4 1.279
; Clementi, E. & Roetti, C. (1974). At. Data Nucl. Data
Tables, 14, 177-478.
;
Li(2) 1.1(1) 0.000 0.000 0.000 0.000 0.000 0.000 0.000 0.000 0.000 0.000 0.000 0.000 0.000 -0.11(8) 0.000 0.000 -0.10(8) 0.000 0.000 0.000 0.000 0.000 0.000 -0.07(7) 0.000 '1s^2^, 2s^1^'
; Clementi, E. & Roetti, C. (1974). At. Data Nucl. Data
Tables, 14, 177-478.
;
0.81(9) 1.00 1.00 1.00 1.00 1.00 2 1.279 2 1.279 2 1.279 3 1.279 4 1.279
; Clementi, E. & Roetti, C. (1974). At. Data Nucl. Data
Tables, 14, 177-478.
;
S 5.2(2) 0.000 0.000 0.000 0.000 0.000 0.000 0.000 0.000 0.000 0.000 0.000 0.000 0.000 -0.73(6) 0.000 0.000 -0.34(5) 0.000 0.000 0.000 0.000 0.000 0.000 -0.25(4) 0.000 '1s^2^, 2s^2^, 2p^6^, 3s^2^, 3p^4^'
; Clementi, E. & Roetti, C. (1974). At. Data Nucl. Data
Tables, 14, 177-478.
;
0.972(8) 1.14(3) 1.14(3) 1.14(3) 1.14(3) 1.14(3) 4 3.851 4 3.851 4 3.851 6 3.851 8 3.851
; Clementi, E. & Roetti, C. (1974). At. Data Nucl. Data
Tables, 14, 177-478.
;
O(1) 6.11(6) 0.000 0.003(20) 0.06(2) -0.08(2) -0.04(2) 0.01(2) 0.01(2) -0.06(2) -0.04(2) 0.04(2) -0.01(2) 0.001(20) 0.01(2) -0.02(2) 0.002(20) -0.02(2) 0.000 0.000 0.000 0.000 0.000 0.000 0.000 0.000 0.000 '1s^2^, 2s^2^, 2p^4^'
; Clementi, E. & Roetti, C. (1974). At. Data Nucl. Data
Tables, 14, 177-478.
;
0.995(3) 0.89(5) 0.89(5) 0.89(5) 0.89(5) 0.89(5) 2 4.466 2 4.466 2 4.466 4 4.466 4 4.466
; Clementi, E. & Roetti, C. (1974). At. Data Nucl. Data
Tables, 14, 177-478.
;
O(2) 6.07(6) 0.000 -0.003(9) -0.09(2) 0.000 0.07(1) 0.000 0.000 0.06(1) -0.03(1) 0.000 -0.001(11) -0.001(11) 0.000 0.000 0.01(1) -0.03(1) 0.000 0.000 0.000 0.000 0.000 0.000 0.000 0.000 0.000 '1s^2^, 2s^2^, 2p^4^'
; Clementi, E. & Roetti, C. (1974). At. Data Nucl. Data
Tables, 14, 177-478.
;
0.995(3) 0.89(5) 0.89(5) 0.89(5) 0.89(5) 0.89(5) 2 4.466 2 4.466 2 4.466 4 4.466 4 4.466
; Clementi, E. & Roetti, C. (1974). At. Data Nucl. Data
Tables, 14, 177-478.
;
O(3) 6.07(6) 0.000 -0.003(9) -0.09(2) 0.000 0.07(1) 0.000 0.000 0.06(1) -0.03(1) 0.000 -0.001(11) -0.001(11) 0.000 0.000 0.01(1) -0.03(1) 0.000 0.000 0.000 0.000 0.000 0.000 0.000 0.000 0.000 '1s^2^, 2s^2^, 2p^4^'
; Clementi, E. & Roetti, C. (1974). At. Data Nucl. Data
Tables, 14, 177-478.
;
0.995(3) 0.89(5) 0.89(5) 0.89(5) 0.89(5) 0.89(5) 2 4.466 2 4.466 2 4.466 4 4.466 4 4.466
; Clementi, E. & Roetti, C. (1974). At. Data Nucl. Data
Tables, 14, 177-478.
;
O(4) 6.07(6) 0.000 -0.003(9) -0.09(2) 0.000 0.07(1) 0.000 0.000 0.06(1) -0.03(1) 0.000 -0.001(11) -0.001(11) 0.000 0.000 0.01(1) -0.03(1) 0.000 0.000 0.000 0.000 0.000 0.000 0.000 0.000 0.000 '1s^2^, 2s^2^, 2p^4^'
; Clementi, E. & Roetti, C. (1974). At. Data Nucl. Data
Tables, 14, 177-478.
;
0.995(3) 0.89(5) 0.89(5) 0.89(5) 0.89(5) 0.89(5) 2 4.466 2 4.466 2 4.466 4 4.466 4 4.466
; Clementi, E. & Roetti, C. (1974). At. Data Nucl. Data
Tables, 14, 177-478.
;
O(5) 6.22(7) 0.000 0.02(2) 0.11(2) 0.000 -0.09(2) 0.000 0.000 -0.05(2) -0.03(2) 0.000 -0.11(2) -0.11(2) 0.000 0.000 0.02(2) 0.01(2) 0.000 0.000 0.000 0.000 0.000 0.000 0.000 0.000 0.000 '1s^2^, 2s^2^, 2p^4^'
; Clementi, E. & Roetti, C. (1974). At. Data Nucl. Data
Tables, 14, 177-478.
;
0.995(3) 0.89(5) 0.89(5) 0.89(5) 0.89(5) 0.89(5) 2 4.466 2 4.466 2 4.466 4 4.466 4 4.466
; Clementi, E. & Roetti, C. (1974). At. Data Nucl. Data
Tables, 14, 177-478.
;
H(1) 1.060 0.000 0.000 0.000 0.000 0.000 0.000 0.000 0.000 0.000 0.000 0.000 0.000 0.000 0.000 0.000 0.000 0.000 0.000 0.000 0.000 0.000 0.000 0.000 0.000 0.000 1s^1^
; Clementi, E. & Roetti, C. (1974). At. Data Nucl. Data
Tables, 14, 177-478.
;
1.000 1.000 1.000 1.000 1.000 1.000 0 1.000 1 2.260 0 2.260 0 1.000 0 1.000
; Clementi, E. & Roetti, C. (1974). At. Data Nucl. Data
Tables, 14, 177-478.
;
H(2) 1.06(4) 0.000 0.000 0.000 0.000 0.000 0.000 0.000 0.000 0.000 0.000 0.000 0.000 0.000 0.000 0.000 0.000 0.000 0.000 0.000 0.000 0.000 0.000 0.000 0.000 0.000 1s^1^
; Clementi, E. & Roetti, C. (1974). At. Data Nucl. Data
Tables, 14, 177-478.
;
1.000 1.000 1.000 1.000 1.000 1.000 0 1.000 1 2.260 0 2.260 0 1.000 0 1.000
; Clementi, E. & Roetti, C. (1974). At. Data Nucl. Data
Tables, 14, 177-478.
;

loop_
_atom_site_aniso_label
_atom_site_aniso_type_symbol
_atom_site_aniso_U_11
_atom_site_aniso_U_22
_atom_site_aniso_U_33
_atom_site_aniso_U_12
_atom_site_aniso_U_13
_atom_site_aniso_U_23
Li(1) Li1+ 0.00883(19) 0.00834(22) 0.00831(8) 0.00060(48) 0.00287(20) 0.00129(34)
Li(2) Li1+ 0.00875(19) 0.00825(25) 0.00824(8) 0.00040(45) 0.00196(20) 0.00055(30)
S S6+ 0.00396(2) 0.00293(2) 0.00316(1) 0.00020(3) 0.00114(2) 0.00008(2)
O(1) O2- 0.00404(7) 0.00944(9) 0.00746(3) 0.00117(13) 0.00110(8) -0.00109(9)
O(2) O2- 0.00756(6) 0.00560(6) 0.00415(2) -0.001232(10) 0.00033(6) -0.00078(7)
O(3) O2- 0.00863(6) 0.00590(6) 0.00636(3) 0.00109(12) 0.00462(7) 0.00178(7)
O(4) O2- 0.00968(7) 0.00306(6) 0.00598(3) 0.00049(10) 0.00173(7) 0.00017(6)
O(5) O2- 0.00862(9) 0.01230(12) 0.01352(4) -0.00078(14) 0.00545(9) -0.00228(11)

loop_
_atom_site_label
_atom_site_type_symbol
_atom_site_fract_x
_atom_site_fract_y
_atom_site_fract_z
_atom_site_occupancy
_atom_site_calc_flag
Li(1) Li1+ 0.30339(16) 0.49641(24) 0.99293(11) 1.0 ?
Li(2) Li1+ 0.56016(17) 0.48877(24) 0.39517(11) 1.0 ?
S S6+ 0.29250(1) 0 0.20806(1) 1.0 ?
O(1) O2- 0.02096(6) 0.07358(8) 0.17099(5) 1.0 ?
O(2) O2- 0.43702(6) 0.11091(6) 0.37855(4) 1.0 ?
O(3) O2- 0.39822(6) 0.12064(6) 0.07650(4) 1.0 ?
O(4) O2- 0.32514(6) -0.30371(6) 0.20988(4) 1.0 ?
O(5) O2- 0.91357(8) 0.46525(8) 0.40340(6) 1.0 ?
H(1) H+ 0.9627(44) 0.4006(57) 0.3268(30) 1.0 ?
H(2) H+ 0.9961(48) 0.6032(57) 0.4377(31) 1.0 ?
DUM1 . 0.00076 0.77350 1.04600 . dum
DUM2 . 0.42000 0.32050 1.29350 . dum
DUM3 . 0.20200 0.31840 0.19330 . dum
DUM4 . 0.79040 0.08740 0.38680 . dum
DUM5 . 0.16550 0.18450 0.34150 . dum
DUM6 . 0.12670 0.19420 0.03940 . dum
DUM7 . 0.61690 0.07720 0.37200 . dum
DUM8 . 0.55730 0.61090 0.16890 . dum
DUM9 . 0.00500 0.62060 0.06230 . dum
DUM10 . 0.06840 -0.29600 -0.19240 . dum
DUM11 . 0.88240 0.26200 0.29190 . dum
